data_7018427
loop_
_publ_author_name
'Lampeka, Yaroslaw D.'
'Tsymbal, Liudmyla V.'
'Barna, Andrij V.'
'Shu\'lga, Yulija L'
'Shova, Sergiu'
'Arion, Vladimir B.'

_publ_section_title
;
 Catenation control in the two-dimensional coordination polymers based on
 tritopic carboxylate linkers and azamacrocyclic nickel(ii) complexes.
;
_journal_issue 14
_journal_name_full 'Dalton transactions (Cambridge, England : 2003)'
_journal_page_first 4118
_journal_page_last 4125
_journal_paper_doi 10.1039/c2dt11980c
_journal_volume 41
_journal_year 2012
_chemical_formula_moiety '2n(C42 H51 N6 Ni1.5 O6), 6n(H2 O)'
_chemical_formula_sum 'C84 H114 N12 Ni3 O18'
_chemical_formula_weight 1756.00
_chemical_name_common
;
catena-(bis(mu!3$(4,4',4''-benzene-1,3,5-triyl-tribenzoato)-
O,O',O'') -tris((1,4,8,11-tetra-azacyclotetradecane)-nickel(ii))
hexahydrate)
;
_chemical_name_systematic
;
catena-(bis(\m~3~(4,4',4''-benzene-1,3,5-triyl-tribenzoato)-O,O',O'')
-tris((1,4,8,11-tetra-azacyclotetradecane)-nickel(ii)) hexahydrate)
;
_space_group_crystal_system monoclinic
_space_group_IT_number 14
_space_group_name_Hall '-P 2ybc'
_space_group_name_H-M_alt 'P 1 21/c 1'
_symmetry_space_group_name_Hall '-P 2ybc'
_symmetry_space_group_name_H-M 'P 1 21/c 1'
_atom_sites_solution_hydrogens geom
_atom_sites_solution_primary direct
_atom_sites_solution_secondary difmap
_audit_creation_method SHELXL-97
_cell_angle_alpha 90.00
_cell_angle_beta 94.67(2)
_cell_angle_gamma 90.00
_cell_formula_units_Z 2
_cell_length_a 7.1953(15)
_cell_length_b 20.339(3)
_cell_length_c 29.599(5)
_cell_measurement_reflns_used 893
_cell_measurement_temperature 293(2)
_cell_measurement_theta_max 28.8117
_cell_measurement_theta_min 2.8611
_cell_volume 4317.3(13)
_computing_cell_refinement
;
CrysAlisPro, Agilent Technologies,
Version 1.171.34.46 (release 25-11-2010 CrysAlis171 .NET)
(compiled Nov 25 2010,17:55:46)
;
_computing_data_collection
;
CrysAlisPro, Agilent Technologies,
Version 1.171.34.46 (release 25-11-2010 CrysAlis171 .NET)
(compiled Nov 25 2010,17:55:46)
;
_computing_data_reduction
;
CrysAlisPro, Agilent Technologies,
Version 1.171.34.46 (release 25-11-2010 CrysAlis171 .NET)
(compiled Nov 25 2010,17:55:46)
;
_computing_molecular_graphics
;
O. V. Dolomanov, L. J. Bourhis, R. J. Gildea, J. A. K. Howard and H. Puschmann,
OLEX2: a complete structure solution, refinement and analysis program.
J. Appl. Cryst. (2009). 42, 339-341.
;
_computing_publication_material
;
O. V. Dolomanov, L. J. Bourhis, R. J. Gildea, J. A. K. Howard and H. Puschmann,
OLEX2: a complete structure solution, refinement and analysis program.
J. Appl. Cryst. (2009). 42, 339-341.
;
_computing_structure_refinement 'SHELXL-97 (Sheldrick, 1997)'
_computing_structure_solution 'SHELXS-97 (Sheldrick, 1990)'
_diffrn_ambient_temperature 293(2)
_diffrn_detector_area_resol_mean 15.9914
_diffrn_measured_fraction_theta_full 0.985
_diffrn_measured_fraction_theta_max 0.985
_diffrn_measurement_details
;
1 omega -52.00 67.00 1.0000 90.0000
omega____ theta____ kappa____ phi______ frames
- 20.4664 0.0000 150.0000 119

2 omega -26.00 -1.00 1.0000 90.0000
omega____ theta____ kappa____ phi______ frames
- 20.4664 104.0000 -104.0000 25

3 omega 7.00 85.00 1.0000 90.0000
omega____ theta____ kappa____ phi______ frames
- 20.4664 37.0000 0.0000 78

4 omega 60.00 100.00 1.0000 90.0000
omega____ theta____ kappa____ phi______ frames
- 20.4664 179.0000 150.0000 40

5 omega 60.00 93.00 1.0000 90.0000
omega____ theta____ kappa____ phi______ frames
- 20.4664 179.0000 -30.0000 33

6 omega -18.00 15.00 1.0000 90.0000
omega____ theta____ kappa____ phi______ frames
- -21.2476 -104.0000 -25.0000 33

7 omega -104.00 -32.00 1.0000 90.0000
omega____ theta____ kappa____ phi______ frames
- -21.2476 179.0000 30.0000 72
;
_diffrn_measurement_device_type 'Xcalibur, Eos'
_diffrn_measurement_method '\w scans'
_diffrn_orient_matrix_UB_11 -0.0391750000
_diffrn_orient_matrix_UB_12 -0.0041397000
_diffrn_orient_matrix_UB_13 0.0209992000
_diffrn_orient_matrix_UB_21 0.0863982000
_diffrn_orient_matrix_UB_22 -0.0123401000
_diffrn_orient_matrix_UB_23 0.0097348000
_diffrn_orient_matrix_UB_31 0.0279785000
_diffrn_orient_matrix_UB_32 0.0323234000
_diffrn_orient_matrix_UB_33 0.0064049000
_diffrn_radiation_monochromator graphite
_diffrn_radiation_type 'Mo K\a'
_diffrn_radiation_wavelength 0.7107
_diffrn_reflns_av_R_equivalents 0.1134
_diffrn_reflns_av_unetI/netI 0.2256
_diffrn_reflns_limit_h_max 8
_diffrn_reflns_limit_h_min -8
_diffrn_reflns_limit_k_max 23
_diffrn_reflns_limit_k_min -24
_diffrn_reflns_limit_l_max 34
_diffrn_reflns_limit_l_min -35
_diffrn_reflns_number 20298
_diffrn_reflns_theta_full 25.05
_diffrn_reflns_theta_max 25.05
_diffrn_reflns_theta_min 2.88
_diffrn_source 'Enhance (Mo) X-ray Source'
_exptl_absorpt_coefficient_mu 0.721
_exptl_absorpt_correction_T_max 1.00000
_exptl_absorpt_correction_T_min 0.91654
_exptl_absorpt_correction_type multi-scan
_exptl_absorpt_process_details
;
CrysAlisPro, Agilent Technologies,
Version 1.171.34.46 (release 25-11-2010 CrysAlis171 .NET)
(compiled Nov 25 2010,17:55:46)
Empirical absorption correction using spherical harmonics,
implemented in SCALE3 ABSPACK scaling algorithm.
;
_exptl_crystal_density_diffrn 1.351
_exptl_crystal_density_method 'not measured'
_exptl_crystal_F_000 1860
_exptl_crystal_size_max 0.15
_exptl_crystal_size_mid 0.1
_exptl_crystal_size_min 0.05
_refine_diff_density_max 0.481
_refine_diff_density_min -0.404
_refine_diff_density_rms 0.092
_refine_ls_extinction_method none
_refine_ls_goodness_of_fit_ref 1.058
_refine_ls_hydrogen_treatment constr
_refine_ls_matrix_type full
_refine_ls_number_parameters 529
_refine_ls_number_reflns 7536
_refine_ls_number_restraints 0
_refine_ls_restrained_S_all 1.057
_refine_ls_R_factor_all 0.3022
_refine_ls_R_factor_gt 0.0852
_refine_ls_shift/su_max 0.001
_refine_ls_shift/su_mean 0.000
_refine_ls_structure_factor_coef Fsqd
_refine_ls_weighting_details
;
calc
[0.00000+1.00000exp(3.00(sin\q/\l)^2^)]/
[\s^2^(Fo^2^)+0.0000+0.0000*P+(0.0100P)^2^+0.0000sin\q/\l]
where P = 0.33333Fo^2^ + 0.66667Fc^2^
;
_refine_ls_weighting_scheme calc
_refine_ls_wR_factor_gt 0.1261
_refine_ls_wR_factor_ref 0.1948
_reflns_number_gt 2330
_reflns_number_total 7536
_reflns_threshold_expression >2sigma(I)
_cod_data_source_file c2dt11980c.txt
_cod_data_source_block NiL1_BTB
_cod_original_cell_volume 4317.3(14)
_cod_database_code 7018427
_chemical_oxdiff_formula C31H30N4O6Ni1
_reflns_odcompleteness_completeness 74.89
_reflns_odcompleteness_iscentric 1
_reflns_odcompleteness_theta 26.32

loop_
_space_group_symop_id
_space_group_symop_operation_xyz
1 'x, y, z'
2 '-x, y+1/2, -z+1/2'
3 '-x, -y, -z'
4 'x, -y-1/2, z-1/2'

loop_
_atom_site_label
_atom_site_type_symbol
_atom_site_fract_x
_atom_site_fract_y
_atom_site_fract_z
_atom_site_U_iso_or_equiv
_atom_site_adp_type
_atom_site_occupancy
_atom_site_symmetry_multiplicity
_atom_site_calc_flag
_atom_site_refinement_flags
Ni1 Ni 0.0000 1.5000 0.5000 0.0348(5) Uani 1 2 d S
Ni2 Ni 0.71454(19) 0.72172(6) 0.73739(4) 0.0323(4) Uani 1 1 d .
N3 N 0.9030(11) 0.7892(4) 0.7160(2) 0.033(2) Uani 1 1 d .
H3 H 1.0192 0.7764 0.7270 0.039 Uiso 1 1 calc R
N4 N 0.6684(12) 0.7893(4) 0.7870(3) 0.038(2) Uani 1 1 d .
H4 H 0.5648 0.8124 0.7770 0.046 Uiso 1 1 calc R
O4 O 0.0914(11) 0.8922(3) 0.2466(2) 0.050(2) Uani 1 1 d .
O1 O 0.4953(10) 0.7633(3) 0.6922(2) 0.0422(19) Uani 1 1 d .
C11 C 0.3998(14) 0.8150(5) 0.6967(4) 0.039(3) Uani 1 1 d .
O2 O 0.3330(10) 0.8319(3) 0.7328(2) 0.045(2) Uani 1 1 d .
C9 C 0.4836(17) 0.7127(6) 0.8300(4) 0.065(4) Uani 1 1 d .
H9A H 0.3735 0.7309 0.8134 0.078 Uiso 1 1 calc R
H9B H 0.4523 0.7042 0.8607 0.078 Uiso 1 1 calc R
O5 O 0.1139(10) 1.4046(3) 0.5018(2) 0.043(2) Uani 1 1 d .
N1 N 0.5338(12) 0.6526(4) 0.7586(3) 0.041(2) Uani 1 1 d .
H1 H 0.4176 0.6652 0.7475 0.049 Uiso 1 1 calc R
C36 C 0.1162(15) 1.2022(5) 0.4845(3) 0.047(3) Uani 1 1 d .
H36 H 0.0299 1.1825 0.4636 0.056 Uiso 1 1 calc R
O3 O -0.0673(10) 0.8174(3) 0.2826(2) 0.0404(19) Uani 1 1 d .
C12 C 0.3696(13) 0.8582(5) 0.6554(3) 0.032(3) Uani 1 1 d .
C32 C 0.3809(15) 1.1953(4) 0.5387(3) 0.038(3) Uani 1 1 d .
H32 H 0.4741 1.1711 0.5547 0.046 Uiso 1 1 calc R
C24 C 0.1676(14) 0.9621(4) 0.4120(3) 0.027(2) Uani 1 1 d .
C33 C 0.3728(15) 1.2629(5) 0.5449(3) 0.043(3) Uani 1 1 d .
H33 H 0.4619 1.2833 0.5647 0.051 Uiso 1 1 calc R
C29 C 0.0940(14) 0.8993(5) 0.4092(3) 0.035(3) Uani 1 1 d .
H29 H 0.0731 0.8764 0.4355 0.042 Uiso 1 1 calc R
C8 C 0.6361(16) 0.7646(5) 0.8319(3) 0.047(3) Uani 1 1 d .
H8A H 0.6012 0.8009 0.8507 0.056 Uiso 1 1 calc R
H8B H 0.7509 0.7458 0.8458 0.056 Uiso 1 1 calc R
N2 N 0.7624(12) 0.6547(4) 0.6869(3) 0.039(2) Uani 1 1 d .
H2 H 0.8694 0.6329 0.6959 0.047 Uiso 1 1 calc R
C35 C 0.1098(15) 1.2687(4) 0.4912(3) 0.043(3) Uani 1 1 d .
H35 H 0.0193 1.2931 0.4745 0.051 Uiso 1 1 calc R
C15 C 0.3166(13) 0.9396(4) 0.5788(3) 0.028(2) Uani 1 1 d .
C14 C 0.3786(14) 0.8748(5) 0.5752(3) 0.039(3) Uani 1 1 d .
H14 H 0.4037 0.8580 0.5471 0.047 Uiso 1 1 calc R
C4 C 0.9435(14) 0.7319(5) 0.6445(3) 0.045(3) Uani 1 1 d .
H4A H 0.9769 0.7405 0.6140 0.054 Uiso 1 1 calc R
H4B H 1.0513 0.7122 0.6611 0.054 Uiso 1 1 calc R
C25 C 0.1939(13) 0.9937(4) 0.3715(3) 0.029(2) Uani 1 1 d .
H25 H 0.2424 1.0361 0.3727 0.035 Uiso 1 1 calc R
C3 C 0.7862(16) 0.6820(5) 0.6419(4) 0.052(3) Uani 1 1 d .
H3A H 0.6713 0.7030 0.6301 0.062 Uiso 1 1 calc R
H3B H 0.8139 0.6469 0.6213 0.062 Uiso 1 1 calc R
C18 C 0.2886(13) 0.9821(4) 0.5378(3) 0.028(2) Uani 1 1 d .
C26 C 0.1512(14) 0.9650(5) 0.3288(3) 0.035(3) Uani 1 1 d .
H26 H 0.1703 0.9882 0.3026 0.041 Uiso 1 1 calc R
C13 C 0.4028(14) 0.8351(5) 0.6139(3) 0.034(3) Uani 1 1 d .
H13 H 0.4425 0.7919 0.6111 0.041 Uiso 1 1 calc R
C34 C 0.2332(14) 1.3007(4) 0.5219(3) 0.029(2) Uani 1 1 d U
C28 C 0.0507(13) 0.8700(5) 0.3666(3) 0.035(3) Uani 1 1 d .
H28 H 0.0003 0.8279 0.3654 0.042 Uiso 1 1 calc R
C10 C 0.5291(15) 0.6469(5) 0.8081(3) 0.048(3) Uani 1 1 d .
H10A H 0.6492 0.6314 0.8211 0.058 Uiso 1 1 calc R
H10B H 0.4359 0.6146 0.8148 0.058 Uiso 1 1 calc R
C17 C 0.3077(13) 0.9213(5) 0.6589(3) 0.038(3) Uani 1 1 d .
H17 H 0.2799 0.9373 0.6871 0.046 Uiso 1 1 calc R
C31 C 0.2513(15) 1.1632(5) 0.5088(3) 0.034(3) Uani 1 1 d .
C30 C 0.0322(14) 0.8689(5) 0.2811(4) 0.038(3) Uani 1 1 d .
C5 C 0.9045(15) 0.7973(5) 0.6667(3) 0.045(3) Uani 1 1 d .
H5A H 0.9996 0.8289 0.6601 0.055 Uiso 1 1 calc R
H5B H 0.7847 0.8141 0.6543 0.055 Uiso 1 1 calc R
N7 N -0.0509(12) 1.4873(4) 0.4309(3) 0.039(2) Uani 1 1 d .
H7 H -0.1245 1.5213 0.4204 0.047 Uiso 1 1 calc R
O6 O 0.3020(11) 1.3968(3) 0.5642(3) 0.058(2) Uani 1 1 d .
C27 C 0.0804(13) 0.9016(5) 0.3262(3) 0.027(2) Uani 1 1 d U
C7 C 0.8279(15) 0.8353(5) 0.7872(3) 0.047(3) Uani 1 1 d .
H7A H 0.9389 0.8151 0.8020 0.056 Uiso 1 1 calc R
H7B H 0.8013 0.8751 0.8036 0.056 Uiso 1 1 calc R
C16 C 0.2859(14) 0.9614(5) 0.6218(3) 0.034(3) Uani 1 1 d U
H16 H 0.2491 1.0047 0.6256 0.041 Uiso 1 1 calc R
N6 N -0.2518(12) 1.4602(4) 0.5144(3) 0.039(2) Uani 1 1 d .
H6 H -0.3374 1.4931 0.5104 0.047 Uiso 1 1 calc R
C6 C 0.8585(16) 0.8516(5) 0.7387(4) 0.052(3) Uani 1 1 d .
H6A H 0.7471 0.8712 0.7237 0.063 Uiso 1 1 calc R
H6B H 0.9607 0.8825 0.7375 0.063 Uiso 1 1 calc R
C2 C 0.6068(16) 0.6065(5) 0.6873(4) 0.057(4) Uani 1 1 d .
H2A H 0.6382 0.5668 0.6714 0.069 Uiso 1 1 calc R
H2B H 0.4946 0.6249 0.6720 0.069 Uiso 1 1 calc R
C40 C -0.1462(15) 1.4261(5) 0.4160(4) 0.049(3) Uani 1 1 d .
H40A H -0.0671 1.3889 0.4250 0.059 Uiso 1 1 calc R
H40B H -0.1653 1.4260 0.3832 0.059 Uiso 1 1 calc R
C21 C 0.2105(12) 1.0610(4) 0.4618(3) 0.030(2) Uani 1 1 d .
H21 H 0.1794 1.0873 0.4366 0.035 Uiso 1 1 calc R
C37 C 0.2176(15) 1.3725(5) 0.5302(4) 0.038(3) Uani 1 1 d .
C38 C -0.3232(15) 1.4053(5) 0.4858(4) 0.046(3) Uani 1 1 d .
H38A H -0.4479 1.3946 0.4937 0.055 Uiso 1 1 calc R
H38B H -0.2451 1.3671 0.4927 0.055 Uiso 1 1 calc R
C20 C 0.2541(13) 1.0908(4) 0.5036(3) 0.025(2) Uani 1 1 d .
C19 C 0.2957(13) 1.0504(4) 0.5409(3) 0.031(3) Uani 1 1 d .
H19 H 0.3295 1.0696 0.5689 0.037 Uiso 1 1 calc R
C1 C 0.5722(16) 0.5898(5) 0.7363(4) 0.057(4) Uani 1 1 d .
H1A H 0.4665 0.5603 0.7371 0.069 Uiso 1 1 calc R
H1B H 0.6810 0.5687 0.7515 0.069 Uiso 1 1 calc R
C23 C 0.2470(13) 0.9544(5) 0.4957(3) 0.031(2) Uani 1 1 d U
H23 H 0.2420 0.9089 0.4932 0.037 Uiso 1 1 calc R
C39 C -0.3304(16) 1.4181(6) 0.4355(4) 0.058(4) Uani 1 1 d .
H39A H -0.3964 1.3821 0.4199 0.070 Uiso 1 1 calc R
H39B H -0.4030 1.4577 0.4290 0.070 Uiso 1 1 calc R
C22 C 0.2121(12) 0.9928(4) 0.4566(3) 0.021(2) Uani 1 1 d U
C41 C 0.1360(17) 1.4967(5) 0.4130(3) 0.056(3) Uani 1 1 d .
H41A H 0.2106 1.4573 0.4180 0.067 Uiso 1 1 calc R
H41B H 0.1211 1.5052 0.3807 0.067 Uiso 1 1 calc R
C42 C 0.2313(16) 1.5537(6) 0.4371(4) 0.059(4) Uani 1 1 d .
H42A H 0.3529 1.5606 0.4259 0.071 Uiso 1 1 calc R
H42B H 0.1581 1.5933 0.4314 0.071 Uiso 1 1 calc R
O2W O 0.3847(10) 1.4596(3) 0.6512(2) 0.061(2) Uani 1 1 d D
H2WA H 0.4978 1.4466 0.6628 0.091 Uiso 1 1 d RD
H2WB H 0.3636 1.4318 0.6275 0.091 Uiso 1 1 d RD
O1W O 0.2864(12) 0.9293(4) 0.7985(3) 0.100(3) Uani 1 1 d D
H1WA H 0.3066 0.8975 0.7785 0.149 Uiso 1 1 d RD
H1WB H 0.1689 0.9223 0.8048 0.149 Uiso 1 1 d RD
O3W O 0.0597(11) 1.0056(3) 0.1987(2) 0.072(3) Uani 1 1 d D
H3WA H 0.0996 0.9724 0.2165 0.108 Uiso 1 1 d RD
H3WB H 0.1555 1.0138 0.1821 0.108 Uiso 1 1 d RD

loop_
_atom_site_aniso_label
_atom_site_aniso_U_11
_atom_site_aniso_U_22
_atom_site_aniso_U_33
_atom_site_aniso_U_23
_atom_site_aniso_U_13
_atom_site_aniso_U_12
Ni1 0.0400(13) 0.0265(11) 0.0378(12) -0.0021(9) 0.0028(9) -0.0002(10)
Ni2 0.0361(8) 0.0298(8) 0.0305(8) 0.0010(6) 0.0006(6) 0.0004(7)
N3 0.033(5) 0.043(6) 0.023(5) 0.003(4) 0.008(4) 0.001(5)
N4 0.054(6) 0.035(5) 0.026(5) 0.003(4) 0.000(4) 0.005(5)
O4 0.071(6) 0.050(5) 0.030(5) -0.001(4) 0.013(4) -0.021(4)
O1 0.048(5) 0.036(4) 0.043(5) 0.012(4) 0.003(4) 0.005(4)
C11 0.023(7) 0.046(8) 0.046(8) 0.009(6) -0.012(6) -0.002(6)
O2 0.045(5) 0.065(5) 0.026(4) 0.012(4) 0.013(4) 0.016(4)
C9 0.076(10) 0.083(10) 0.037(8) 0.020(7) 0.017(7) 0.008(9)
O5 0.049(5) 0.024(4) 0.054(5) 0.000(4) -0.015(4) 0.008(4)
N1 0.042(6) 0.040(6) 0.040(6) 0.007(5) 0.001(5) -0.002(5)
C36 0.059(8) 0.038(7) 0.040(7) 0.008(5) -0.020(6) 0.021(6)
O3 0.048(5) 0.042(5) 0.031(4) -0.008(3) -0.002(4) -0.007(4)
C12 0.022(6) 0.041(7) 0.032(7) 0.004(5) -0.010(5) 0.007(5)
C32 0.051(8) 0.022(6) 0.040(7) -0.004(5) -0.003(6) 0.003(6)
C24 0.039(7) 0.016(5) 0.028(6) 0.004(4) 0.007(5) -0.002(5)
C33 0.051(8) 0.034(7) 0.040(7) -0.004(5) -0.013(6) -0.001(6)
C29 0.049(8) 0.035(6) 0.021(6) 0.005(5) 0.000(5) 0.006(6)
C8 0.061(9) 0.053(8) 0.024(7) -0.003(6) -0.007(6) 0.015(7)
N2 0.044(6) 0.036(5) 0.038(6) -0.004(4) 0.001(5) 0.013(5)
C35 0.066(8) 0.018(6) 0.042(7) -0.004(5) -0.007(6) 0.015(6)
C15 0.033(6) 0.024(6) 0.026(6) -0.003(5) -0.004(5) 0.002(5)
C14 0.052(8) 0.039(7) 0.027(6) -0.001(5) 0.007(5) -0.008(6)
C4 0.042(7) 0.064(8) 0.030(7) 0.017(6) 0.014(5) 0.005(7)
C25 0.032(6) 0.017(5) 0.038(7) -0.010(5) -0.002(5) -0.006(5)
C3 0.061(9) 0.046(8) 0.049(8) -0.008(6) 0.005(7) 0.000(7)
C18 0.036(6) 0.020(6) 0.027(6) 0.003(4) -0.001(5) 0.015(5)
C26 0.047(7) 0.029(6) 0.027(6) -0.002(5) 0.001(5) 0.005(5)
C13 0.037(7) 0.033(6) 0.032(7) 0.015(5) 0.002(5) 0.003(5)
C34 0.034(6) 0.023(5) 0.030(5) 0.002(4) 0.005(4) 0.015(4)
C28 0.039(7) 0.025(6) 0.040(7) 0.002(5) -0.007(5) -0.003(5)
C10 0.039(7) 0.069(9) 0.039(7) 0.019(6) 0.018(6) -0.007(7)
C17 0.035(7) 0.046(7) 0.033(7) -0.004(5) -0.009(5) 0.007(6)
C31 0.059(8) 0.029(6) 0.018(6) 0.004(5) 0.015(5) -0.010(6)
C30 0.024(6) 0.036(7) 0.050(8) -0.016(6) -0.017(6) -0.003(6)
C5 0.037(7) 0.055(8) 0.045(8) 0.011(6) 0.008(6) -0.007(6)
N7 0.046(6) 0.034(6) 0.035(5) 0.002(4) -0.003(5) 0.000(5)
O6 0.058(6) 0.046(5) 0.067(6) -0.021(4) -0.020(5) 0.011(4)
C27 0.024(4) 0.031(4) 0.026(4) -0.004(3) 0.003(3) 0.005(4)
C7 0.047(8) 0.041(7) 0.053(8) -0.018(6) 0.007(6) -0.010(6)
C16 0.038(4) 0.031(4) 0.033(4) -0.007(4) 0.005(4) 0.002(4)
N6 0.036(6) 0.047(6) 0.036(6) -0.003(4) 0.016(4) -0.006(5)
C6 0.060(9) 0.038(7) 0.060(9) -0.005(6) 0.017(7) -0.021(6)
C2 0.055(9) 0.032(7) 0.084(10) -0.013(7) -0.001(7) -0.005(7)
C40 0.058(9) 0.031(7) 0.060(8) -0.009(6) 0.012(7) 0.001(6)
C21 0.022(6) 0.024(6) 0.044(7) -0.001(5) 0.005(5) 0.007(5)
C37 0.033(7) 0.022(6) 0.058(8) -0.008(6) -0.006(6) 0.007(5)
C38 0.035(7) 0.042(7) 0.064(9) -0.005(6) 0.017(6) -0.012(6)
C20 0.032(6) 0.014(5) 0.030(6) 0.008(4) -0.003(5) 0.006(5)
C19 0.032(6) 0.031(6) 0.030(6) 0.007(5) 0.003(5) 0.000(5)
C1 0.064(9) 0.029(7) 0.078(10) 0.002(6) 0.005(8) -0.016(7)
C23 0.038(4) 0.027(4) 0.027(4) 0.004(4) 0.007(4) 0.004(4)
C39 0.054(9) 0.055(8) 0.066(9) -0.002(7) 0.004(7) -0.022(7)
C22 0.022(4) 0.019(4) 0.024(4) -0.005(3) 0.005(3) -0.004(3)
C41 0.081(10) 0.061(8) 0.029(7) -0.005(6) 0.018(6) -0.011(8)
C42 0.056(9) 0.076(10) 0.050(8) -0.015(7) 0.035(7) -0.014(7)
O2W 0.056(6) 0.069(5) 0.055(5) -0.007(4) -0.009(4) 0.007(5)
O1W 0.074(7) 0.118(8) 0.104(8) -0.055(6) -0.008(6) 0.002(6)
O3W 0.095(7) 0.046(5) 0.079(6) 0.002(4) 0.026(5) -0.006(5)

loop_
_atom_type_symbol
_atom_type_description
_atom_type_scat_dispersion_real
_atom_type_scat_dispersion_imag
_atom_type_scat_source
C C 0.0033 0.0016 'International Tables Vol C Tables 4.2.6.8 and 6.1.1.4'
H H 0.0000 0.0000 'International Tables Vol C Tables 4.2.6.8 and 6.1.1.4'
N N 0.0061 0.0033 'International Tables Vol C Tables 4.2.6.8 and 6.1.1.4'
O O 0.0106 0.0060 'International Tables Vol C Tables 4.2.6.8 and 6.1.1.4'
Ni Ni 0.3393 1.1124 'International Tables Vol C Tables 4.2.6.8 and 6.1.1.4'

loop_
_geom_angle_atom_site_label_1
_geom_angle_atom_site_label_2
_geom_angle_atom_site_label_3
_geom_angle
_geom_angle_site_symmetry_1
_geom_angle_site_symmetry_3
O5 Ni1 O5 179.998(5) . 3_586
N7 Ni1 O5 86.9(3) . .
N7 Ni1 O5 93.1(3) 3_586 .
N7 Ni1 O5 86.9(3) 3_586 3_586
N7 Ni1 O5 93.1(3) . 3_586
N7 Ni1 N7 179.998(5) 3_586 .
N6 Ni1 O5 88.9(3) 3_586 3_586
N6 Ni1 O5 91.1(3) . 3_586
N6 Ni1 O5 91.1(3) 3_586 .
N6 Ni1 O5 88.9(3) . .
N6 Ni1 N7 93.9(3) 3_586 3_586
N6 Ni1 N7 86.1(3) . 3_586
N6 Ni1 N7 86.1(3) 3_586 .
N6 Ni1 N7 93.9(3) . .
N6 Ni1 N6 179.999(1) . 3_586
N3 Ni2 O1 90.9(3) . .
N3 Ni2 O3 88.4(3) . 4_676
N3 Ni2 N2 93.7(3) . .
N4 Ni2 N3 85.6(3) . .
N4 Ni2 O1 91.7(3) . .
N4 Ni2 O3 87.4(3) . 4_676
N4 Ni2 N2 179.2(4) . .
N1 Ni2 N3 178.2(3) . .
N1 Ni2 N4 95.5(3) . .
N1 Ni2 O1 90.5(3) . .
N1 Ni2 O3 90.3(3) . 4_676
N1 Ni2 N2 85.2(3) . .
O3 Ni2 O1 178.9(3) 4_676 .
N2 Ni2 O1 88.1(3) . .
N2 Ni2 O3 92.9(3) . 4_676
C5 N3 Ni2 115.9(6) . .
C5 N3 C6 111.9(8) . .
C6 N3 Ni2 105.0(6) . .
C8 N4 Ni2 117.9(6) . .
C8 N4 C7 113.3(8) . .
C7 N4 Ni2 104.7(6) . .
C11 O1 Ni2 129.3(7) . .
O1 C11 C12 116.1(10) . .
O2 C11 O1 124.5(10) . .
O2 C11 C12 119.4(10) . .
C8 C9 C10 116.3(10) . .
C37 O5 Ni1 134.6(7) . .
C10 N1 Ni2 115.2(6) . .
C10 N1 C1 113.4(8) . .
C1 N1 Ni2 108.2(7) . .
C35 C36 C31 120.9(10) . .
C30 O3 Ni2 132.3(7) . 4_475
C13 C12 C11 120.5(9) . .
C13 C12 C17 118.7(9) . .
C17 C12 C11 120.7(10) . .
C33 C32 C31 121.0(10) . .
C29 C24 C25 116.9(9) . .
C29 C24 C22 120.1(8) . .
C25 C24 C22 123.0(8) . .
C32 C33 C34 121.1(9) . .
C24 C29 C28 120.1(9) . .
N4 C8 C9 111.9(8) . .
C3 N2 Ni2 116.4(6) . .
C3 N2 C2 113.7(8) . .
C2 N2 Ni2 104.9(6) . .
C36 C35 C34 122.3(10) . .
C14 C15 C18 120.5(9) . .
C16 C15 C14 116.6(9) . .
C16 C15 C18 122.9(9) . .
C15 C14 C13 120.0(9) . .
C3 C4 C5 116.4(9) . .
C24 C25 C26 123.4(9) . .
N2 C3 C4 110.4(9) . .
C19 C18 C15 121.5(8) . .
C23 C18 C15 120.3(8) . .
C23 C18 C19 118.1(8) . .
C27 C26 C25 119.4(9) . .
C12 C13 C14 121.4(10) . .
C33 C34 C37 121.4(9) . .
C35 C34 C33 117.3(8) . .
C35 C34 C37 121.3(9) . .
C27 C28 C29 122.5(9) . .
N1 C10 C9 112.0(8) . .
C12 C17 C16 120.9(10) . .
C36 C31 C20 121.5(9) . .
C32 C31 C36 117.3(9) . .
C32 C31 C20 121.2(9) . .
O4 C30 O3 125.3(10) . .
O4 C30 C27 119.6(10) . .
O3 C30 C27 115.0(10) . .
N3 C5 C4 110.3(8) . .
C40 N7 Ni1 116.4(6) . .
C40 N7 C41 114.3(8) . .
C41 N7 Ni1 104.0(6) . .
C26 C27 C28 117.6(9) . .
C26 C27 C30 121.2(9) . .
C28 C27 C30 121.2(9) . .
N4 C7 C6 108.0(8) . .
C17 C16 C15 122.2(10) . .
C38 N6 Ni1 116.8(6) . .
C42 N6 Ni1 105.1(7) 3_586 .
C42 N6 C38 115.0(8) 3_586 .
N3 C6 C7 107.3(8) . .
N2 C2 C1 109.6(9) . .
N7 C40 C39 112.4(9) . .
C20 C21 C22 121.9(8) . .
O5 C37 C34 116.5(9) . .
O6 C37 O5 124.1(9) . .
O6 C37 C34 119.4(9) . .
N6 C38 C39 114.8(9) . .
C21 C20 C31 121.4(8) . .
C19 C20 C31 120.7(9) . .
C19 C20 C21 117.9(8) . .
C20 C19 C18 122.3(9) . .
N1 C1 C2 106.4(8) . .
C18 C23 C22 122.0(9) . .
C40 C39 C38 116.0(10) . .
C21 C22 C24 121.2(8) . .
C21 C22 C23 117.7(8) . .
C23 C22 C24 121.0(8) . .
C42 C41 N7 108.7(9) . .
N6 C42 C41 108.9(9) 3_586 .

loop_
_geom_bond_atom_site_label_1
_geom_bond_atom_site_label_2
_geom_bond_distance
_geom_bond_site_symmetry_2
Ni1 O5 2.106(6) .
Ni1 O5 2.106(6) 3_586
Ni1 N7 2.064(8) .
Ni1 N7 2.064(8) 3_586
Ni1 N6 2.060(8) .
Ni1 N6 2.060(8) 3_586
Ni2 N3 2.065(8) .
Ni2 N4 2.058(8) .
Ni2 O1 2.156(7) .
Ni2 N1 2.048(8) .
Ni2 O3 2.132(7) 4_676
Ni2 N2 2.073(8) .
N3 C5 1.470(11) .
N3 C6 1.482(11) .
N4 C8 1.455(11) .
N4 C7 1.481(12) .
O4 C30 1.233(12) .
O1 C11 1.269(11) .
C11 O2 1.254(12) .
C11 C12 1.510(13) .
C9 C8 1.520(14) .
C9 C10 1.534(14) .
O5 C37 1.261(11) .
N1 C10 1.473(11) .
N1 C1 1.474(11) .
C36 C35 1.368(12) .
C36 C31 1.406(12) .
O3 Ni2 2.132(7) 4_475
O3 C30 1.271(11) .
C12 C13 1.353(12) .
C12 C17 1.366(12) .
C32 C33 1.388(12) .
C32 C31 1.394(12) .
C24 C29 1.384(12) .
C24 C25 1.388(12) .
C24 C22 1.470(11) .
C33 C34 1.397(12) .
C29 C28 1.406(12) .
N2 C3 1.467(12) .
N2 C2 1.490(12) .
C35 C34 1.382(12) .
C15 C14 1.398(12) .
C15 C18 1.490(11) .
C15 C16 1.383(12) .
C14 C13 1.402(12) .
C4 C3 1.516(13) .
C4 C5 1.519(12) .
C25 C26 1.403(11) .
C18 C19 1.393(12) .
C18 C23 1.377(11) .
C26 C27 1.385(12) .
C34 C37 1.486(12) .
C28 C27 1.390(12) .
C17 C16 1.366(12) .
C31 C20 1.480(12) .
C30 C27 1.506(13) .
N7 C40 1.472(11) .
N7 C41 1.498(13) .
O6 C37 1.235(11) .
C7 C6 1.508(13) .
N6 C38 1.469(11) .
N6 C42 1.460(12) 3_586
C2 C1 1.529(14) .
C40 C39 1.497(14) .
C21 C20 1.392(11) .
C21 C22 1.396(11) .
C38 C39 1.509(13) .
C20 C19 1.388(11) .
C23 C22 1.403(11) .
C41 C42 1.497(13) .
C42 N6 1.460(12) 3_586
